data_2220620
loop_
_publ_author_name
'Huang, Hua-Ming'
'Yang, Hong-Bing'
'Li, Xiang-Yu'
'Ren, Fang-Fang'

_publ_section_title
;
 Diammonium aqua(ethylenediaminetetraacetato)iron(II) trihydrate
;
_journal_coeditor_code SI2133
_journal_issue 1
_journal_name_full 'Acta Crystallographica Section E'
_journal_page_first m87
_journal_page_last m88
_journal_paper_doi 10.1107/S1600536808042190
_journal_volume 65
_journal_year 2009
_chemical_formula_iupac '(N H4)2 [Fe (C10 H12 N2 O8) (H2 O)], 3H2 O'
_chemical_formula_moiety '2(H4 N +), C10 H14 Fe N2 2-, 3(H2 O)'
_chemical_formula_sum 'C10 H28 Fe N4 O12'
_chemical_formula_weight 452.21
_chemical_name_systematic
;
Diammonium aqua(ethylenediaminetetraacetato)iron(II) trihydrate
;
_space_group_IT_number 2
_symmetry_cell_setting triclinic
_symmetry_space_group_name_Hall '-P 1'
_symmetry_space_group_name_H-M 'P -1'
_atom_sites_solution_hydrogens geom
_atom_sites_solution_primary direct
_atom_sites_solution_secondary difmap
_audit_creation_method SHELXL-97
_cell_angle_alpha 80.3090(10)
_cell_angle_beta 81.0050(10)
_cell_angle_gamma 68.7790(10)
_cell_formula_units_Z 2
_cell_length_a 8.7615(10)
_cell_length_b 8.9485(10)
_cell_length_c 13.4742(15)
_cell_measurement_reflns_used 4241
_cell_measurement_temperature 291(2)
_cell_measurement_theta_max 28.23
_cell_measurement_theta_min 2.46
_cell_volume 965.47(19)
_computing_cell_refinement 'SAINT (Bruker, 1997)'
_computing_data_collection 'SMART (Bruker, 1997)'
_computing_data_reduction 'SAINT (Bruker, 1997)'
_computing_molecular_graphics 'SHELXTL (Sheldrick, 2008)'
_computing_publication_material 'SHELXTL (Sheldrick, 2008)'
_computing_structure_refinement 'SHELXL97 (Sheldrick, 2008)'
_computing_structure_solution 'SHELXS97 (Sheldrick, 2008)'
_diffrn_ambient_temperature 291(2)
_diffrn_measured_fraction_theta_full 0.961
_diffrn_measured_fraction_theta_max 0.961
_diffrn_measurement_device_type 'Bruker SMART CCD area-detector'
_diffrn_measurement_method '\f and \w'
_diffrn_radiation_monochromator graphite
_diffrn_radiation_source 'fine-focus sealed tube'
_diffrn_radiation_type MoK\a
_diffrn_radiation_wavelength 0.71073
_diffrn_reflns_av_R_equivalents 0.0141
_diffrn_reflns_av_sigmaI/netI 0.0208
_diffrn_reflns_limit_h_max 7
_diffrn_reflns_limit_h_min -10
_diffrn_reflns_limit_k_max 10
_diffrn_reflns_limit_k_min -10
_diffrn_reflns_limit_l_max 16
_diffrn_reflns_limit_l_min -16
_diffrn_reflns_number 7220
_diffrn_reflns_theta_full 25.50
_diffrn_reflns_theta_max 25.50
_diffrn_reflns_theta_min 2.46
_diffrn_standards_number 0
_exptl_absorpt_coefficient_mu 0.847
_exptl_absorpt_correction_T_max 0.7479
_exptl_absorpt_correction_T_min 0.6820
_exptl_absorpt_correction_type multi-scan
_exptl_absorpt_process_details '(SADABS; Bruker, 1997)'
_exptl_crystal_colour colorless
_exptl_crystal_density_diffrn 1.556
_exptl_crystal_density_method 'not measured'
_exptl_crystal_description block
_exptl_crystal_F_000 476
_exptl_crystal_size_max 0.49
_exptl_crystal_size_mid 0.43
_exptl_crystal_size_min 0.36
_refine_diff_density_max 0.638
_refine_diff_density_min -0.417
_refine_ls_extinction_method none
_refine_ls_goodness_of_fit_ref 1.058
_refine_ls_hydrogen_treatment constr
_refine_ls_matrix_type full
_refine_ls_number_parameters 244
_refine_ls_number_reflns 3455
_refine_ls_number_restraints 0
_refine_ls_restrained_S_all 1.058
_refine_ls_R_factor_all 0.0320
_refine_ls_R_factor_gt 0.0289
_refine_ls_shift/su_max 0.001
_refine_ls_shift/su_mean 0.000
_refine_ls_structure_factor_coef Fsqd
_refine_ls_weighting_details 'w=1/[\s^2^(Fo^2^)+(0.0388P)^2^+0.4698P] where P=(Fo^2^+2Fc^2^)/3'
_refine_ls_weighting_scheme calc
_refine_ls_wR_factor_gt 0.0748
_refine_ls_wR_factor_ref 0.0765
_reflns_number_gt 3162
_reflns_number_total 3455
_reflns_threshold_expression I>2\s(I)
_cod_data_source_file si2133.cif
_cod_data_source_block I
_cod_depositor_comments
;
The following automatic conversions were performed:
'_symmetry_cell_setting' value 'Triclinic' changed to 'triclinic'
according to '/home/saulius/struct/CIF-dictionaries/cif_core.dic'
dictionary named 'cif_core.dic' version 2.4.1 from 2010-06-29.

Automatic conversion script
Id: cif_fix_enum 1527 2010-12-29 10:47:43Z saulius 

The following automatic conversions were performed:

'_symmetry_cell_setting' value 'Triclinic' changed to 'triclinic'
according to /home/saulius/struct/CIF-dictionaries/cif_core.dic
dictionary named 'cif_core.dic' version 2.4.1 from 2010-06-29.

Automatic conversion script
Id: cif_fix_values 1715 2011-07-08 13:25:40Z adriana 
;
_cod_database_code 2220620
_cod_database_fobs_code 2220620

loop_
_symmetry_equiv_pos_as_xyz
'x, y, z'
'-x, -y, -z'

loop_
_atom_site_type_symbol
_atom_site_label
_atom_site_fract_x
_atom_site_fract_y
_atom_site_fract_z
_atom_site_U_iso_or_equiv
_atom_site_adp_type
_atom_site_calc_flag
_atom_site_refinement_flags
_atom_site_occupancy
_atom_site_disorder_assembly
_atom_site_disorder_group
Fe Fe1 0.94793(3) 0.68146(3) 0.671097(18) 0.02226(10) Uani d . 1 . .
O O1 1.03201(18) 0.41904(16) 0.64597(10) 0.0310(3) Uani d . 1 . .
O O2 1.0923(2) 0.17641(16) 0.73677(11) 0.0407(4) Uani d . 1 . .
O O3 0.72359(19) 0.75376(18) 0.59390(11) 0.0375(4) Uani d . 1 . .
O O4 0.50219(18) 0.69625(18) 0.57643(11) 0.0374(3) Uani d . 1 . .
O O5 1.15739(18) 0.59663(18) 0.75470(11) 0.0389(4) Uani d . 1 . .
O O6 1.2694(2) 0.6171(2) 0.88633(14) 0.0562(5) Uani d . 1 . .
O O7 0.93429(17) 0.92929(15) 0.62018(10) 0.0277(3) Uani d . 1 . .
O O8 0.74650(19) 1.17534(16) 0.62741(11) 0.0374(4) Uani d . 1 . .
O O9 1.10045(19) 0.65543(17) 0.51796(10) 0.0381(4) Uani d . 1 . .
H H1W 1.0520 0.6287 0.4794 0.057 Uiso d R 1 . .
H H2W 1.1441 0.7208 0.4862 0.057 Uiso d R 1 . .
O O10 0.3395(3) 0.0526(3) 0.8643(2) 0.0869(8) Uani d . 1 . .
H H3W 0.3746 0.1302 0.8621 0.130 Uiso d R 1 . .
H H4W 0.2631 0.0905 0.8255 0.130 Uiso d R 1 . .
O O11 0.4508(2) 0.30309(19) 0.85471(13) 0.0492(4) Uani d . 1 . .
H H5W 0.3834 0.3909 0.8701 0.074 Uiso d R 1 . .
H H6W 0.5154 0.2604 0.8990 0.074 Uiso d R 1 . .
O O12 0.3125(2) 0.8118(2) 1.01257(12) 0.0526(4) Uani d . 1 . .
H H7W 0.3325 0.8852 0.9728 0.079 Uiso d R 1 . .
H H8W 0.2998 0.7450 0.9807 0.079 Uiso d R 1 . .
N N1 0.7780(2) 0.56023(18) 0.77262(11) 0.0252(3) Uani d . 1 . .
N N2 0.8680(2) 0.82077(18) 0.81073(11) 0.0253(3) Uani d . 1 . .
N N3 0.3994(2) 0.3950(2) 0.62827(14) 0.0434(5) Uani d . 1 . .
H H3A 0.4216 0.4829 0.6165 0.065 Uiso d R 1 . .
H H3B 0.2973 0.4173 0.6275 0.065 Uiso d R 1 . .
H H3C 0.4290 0.3460 0.6840 0.065 Uiso d R 1 . .
H H3D 0.4289 0.3600 0.5735 0.065 Uiso d R 1 . .
N N4 0.2346(2) 0.0091(2) 0.56668(13) 0.0329(4) Uani d . 1 . .
H H4C 0.3112 -0.0730 0.5747 0.049 Uiso d R 1 . .
H H4D 0.2628 0.0713 0.5216 0.049 Uiso d R 1 . .
H H4E 0.1520 -0.0156 0.5576 0.049 Uiso d R 1 . .
H H4F 0.2066 0.0605 0.6236 0.049 Uiso d R 1 . .
C C1 0.6843(3) 0.6605(2) 0.85380(15) 0.0317(5) Uani d . 1 . .
H H1A 0.6449 0.5941 0.9088 0.038 Uiso calc R 1 . .
H H1B 0.5892 0.7456 0.8276 0.038 Uiso calc R 1 . .
C C2 0.7883(3) 0.7347(2) 0.89379(14) 0.0324(5) Uani d . 1 . .
H H2A 0.7197 0.8098 0.9405 0.039 Uiso calc R 1 . .
H H2B 0.8722 0.6506 0.9306 0.039 Uiso calc R 1 . .
C C3 1.0140(2) 0.3246(2) 0.72460(14) 0.0274(4) Uani d . 1 . .
C C4 0.8884(3) 0.3989(2) 0.81065(14) 0.0298(4) Uani d . 1 . .
H H4A 0.8244 0.3298 0.8379 0.036 Uiso calc R 1 . .
H H4B 0.9449 0.4080 0.8645 0.036 Uiso calc R 1 . .
C C5 0.6256(2) 0.6764(2) 0.62043(14) 0.0277(4) Uani d . 1 . .
C C6 0.6622(3) 0.5452(2) 0.70988(15) 0.0298(4) Uani d . 1 . .
H H6A 0.5600 0.5501 0.7515 0.036 Uiso calc R 1 . .
H H6B 0.7081 0.4406 0.6850 0.036 Uiso calc R 1 . .
C C7 1.1596(3) 0.6683(2) 0.82744(16) 0.0327(5) Uani d . 1 . .
C C8 1.0194(3) 0.8263(2) 0.84213(15) 0.0320(5) Uani d . 1 . .
H H8A 1.0016 0.8440 0.9127 0.038 Uiso calc R 1 . .
H H8B 1.0476 0.9153 0.8021 0.038 Uiso calc R 1 . .
C C9 0.8172(2) 1.0346(2) 0.66590(14) 0.0254(4) Uani d . 1 . .
C C10 0.7585(3) 0.9832(2) 0.77436(14) 0.0284(4) Uani d . 1 . .
H H10A 0.7569 1.0599 0.8178 0.034 Uiso calc R 1 . .
H H10B 0.6472 0.9829 0.7773 0.034 Uiso calc R 1 . .

loop_
_atom_site_aniso_label
_atom_site_aniso_U_11
_atom_site_aniso_U_22
_atom_site_aniso_U_33
_atom_site_aniso_U_12
_atom_site_aniso_U_13
_atom_site_aniso_U_23
Fe1 0.02344(16) 0.01963(15) 0.02343(15) -0.00748(11) -0.00147(10) -0.00263(10)
O1 0.0358(8) 0.0264(7) 0.0304(7) -0.0123(6) 0.0021(6) -0.0037(6)
O2 0.0507(10) 0.0224(7) 0.0425(8) -0.0020(7) -0.0104(7) -0.0049(6)
O3 0.0385(9) 0.0395(8) 0.0382(8) -0.0212(7) -0.0116(7) 0.0098(6)
O4 0.0304(8) 0.0406(8) 0.0422(8) -0.0095(7) -0.0115(7) -0.0070(7)
O5 0.0296(8) 0.0402(8) 0.0446(8) -0.0003(7) -0.0105(7) -0.0194(7)
O6 0.0533(11) 0.0431(9) 0.0717(12) 0.0026(8) -0.0379(10) -0.0198(9)
O7 0.0303(8) 0.0230(7) 0.0292(7) -0.0102(6) 0.0018(6) -0.0036(5)
O8 0.0390(9) 0.0231(7) 0.0429(8) -0.0058(6) -0.0035(7) 0.0039(6)
O9 0.0536(10) 0.0368(8) 0.0300(7) -0.0254(7) 0.0042(7) -0.0059(6)
O10 0.0917(18) 0.0635(13) 0.121(2) -0.0420(13) -0.0600(15) 0.0275(13)
O11 0.0491(11) 0.0368(9) 0.0549(10) -0.0059(8) -0.0071(8) -0.0056(7)
O12 0.0699(12) 0.0548(10) 0.0420(9) -0.0291(9) -0.0085(8) -0.0101(8)
N1 0.0283(9) 0.0206(8) 0.0258(8) -0.0087(7) -0.0010(6) -0.0018(6)
N2 0.0286(9) 0.0205(8) 0.0254(8) -0.0071(7) -0.0021(6) -0.0025(6)
N3 0.0350(11) 0.0508(12) 0.0409(10) -0.0070(9) -0.0048(8) -0.0135(9)
N4 0.0308(10) 0.0314(9) 0.0349(9) -0.0094(8) -0.0049(7) -0.0009(7)
C1 0.0321(12) 0.0288(10) 0.0310(10) -0.0111(9) 0.0084(8) -0.0045(8)
C2 0.0438(13) 0.0287(10) 0.0221(9) -0.0116(9) 0.0037(8) -0.0046(8)
C3 0.0308(11) 0.0236(9) 0.0312(10) -0.0109(8) -0.0083(8) -0.0044(8)
C4 0.0371(12) 0.0226(9) 0.0276(9) -0.0103(9) -0.0034(8) 0.0022(7)
C5 0.0246(11) 0.0260(9) 0.0313(10) -0.0059(8) -0.0017(8) -0.0077(8)
C6 0.0282(11) 0.0272(10) 0.0370(10) -0.0138(9) -0.0027(8) -0.0028(8)
C7 0.0330(12) 0.0294(10) 0.0378(11) -0.0095(9) -0.0094(9) -0.0068(9)
C8 0.0384(12) 0.0259(10) 0.0343(10) -0.0102(9) -0.0096(9) -0.0071(8)
C9 0.0258(10) 0.0220(9) 0.0310(10) -0.0108(8) -0.0047(8) -0.0030(7)
C10 0.0281(11) 0.0222(9) 0.0315(10) -0.0047(8) -0.0010(8) -0.0050(8)

loop_
_atom_type_symbol
_atom_type_description
_atom_type_scat_dispersion_real
_atom_type_scat_dispersion_imag
_atom_type_scat_source
C C 0.0033 0.0016 'International Tables Vol C Tables 4.2.6.8 and 6.1.1.4'
H H 0.0000 0.0000 'International Tables Vol C Tables 4.2.6.8 and 6.1.1.4'
N N 0.0061 0.0033 'International Tables Vol C Tables 4.2.6.8 and 6.1.1.4'
O O 0.0106 0.0060 'International Tables Vol C Tables 4.2.6.8 and 6.1.1.4'
Fe Fe 0.3463 0.8444 'International Tables Vol C Tables 4.2.6.8 and 6.1.1.4'

loop_
_geom_angle_atom_site_label_1
_geom_angle_atom_site_label_2
_geom_angle_atom_site_label_3
_geom_angle_site_symmetry_1
_geom_angle_site_symmetry_3
_geom_angle
_geom_angle_publ_flag
O5 Fe1 O7 . . 100.92(6) ?
O5 Fe1 O3 . . 174.97(6) ?
O7 Fe1 O3 . . 83.47(5) ?
O5 Fe1 O1 . . 82.60(5) ?
O7 Fe1 O1 . . 151.04(5) ?
O3 Fe1 O1 . . 94.76(5) ?
O5 Fe1 O9 . . 94.18(6) ?
O7 Fe1 O9 . . 78.64(5) ?
O3 Fe1 O9 . . 89.08(6) ?
O1 Fe1 O9 . . 72.42(5) ?
O5 Fe1 N1 . . 100.90(6) ?
O7 Fe1 N1 . . 135.11(5) ?
O3 Fe1 N1 . . 74.15(6) ?
O1 Fe1 N1 . . 70.68(5) ?
O9 Fe1 N1 . . 137.67(5) ?
O5 Fe1 N2 . . 74.47(6) ?
O7 Fe1 N2 . . 72.13(5) ?
O3 Fe1 N2 . . 104.83(6) ?
O1 Fe1 N2 . . 135.37(5) ?
O9 Fe1 N2 . . 145.64(6) ?
N1 Fe1 N2 . . 76.69(6) ?
C3 O1 Fe1 . . 114.30(11) ?
C5 O3 Fe1 . . 119.01(13) ?
C7 O5 Fe1 . . 120.10(13) ?
C9 O7 Fe1 . . 114.48(11) ?
Fe1 O9 H1W . . 108.9 ?
Fe1 O9 H2W . . 125.8 ?
H1W O9 H2W . . 110.1 ?
H3W O10 H4W . . 103.6 ?
H5W O11 H6W . . 110.3 ?
H7W O12 H8W . . 110.5 ?
C6 N1 C4 . . 110.25(15) ?
C6 N1 C1 . . 109.26(16) ?
C4 N1 C1 . . 113.59(15) ?
C6 N1 Fe1 . . 108.49(11) ?
C4 N1 Fe1 . . 105.15(12) ?
C1 N1 Fe1 . . 109.94(11) ?
C10 N2 C8 . . 111.42(15) ?
C10 N2 C2 . . 113.67(16) ?
C8 N2 C2 . . 109.64(16) ?
C10 N2 Fe1 . . 105.16(11) ?
C8 N2 Fe1 . . 106.44(11) ?
C2 N2 Fe1 . . 110.19(11) ?
H3A N3 H3B . . 109.4 ?
H3A N3 H3C . . 109.9 ?
H3B N3 H3C . . 110.5 ?
H3A N3 H3D . . 102.0 ?
H3B N3 H3D . . 97.3 ?
H3C N3 H3D . . 126.5 ?
H4C N4 H4D . . 108.9 ?
H4C N4 H4E . . 107.9 ?
H4D N4 H4E . . 116.7 ?
H4C N4 H4F . . 110.2 ?
H4D N4 H4F . . 105.4 ?
H4E N4 H4F . . 107.6 ?
N1 C1 C2 . . 111.70(16) ?
N1 C1 H1A . . 109.3 ?
C2 C1 H1A . . 109.3 ?
N1 C1 H1B . . 109.3 ?
C2 C1 H1B . . 109.3 ?
H1A C1 H1B . . 107.9 ?
N2 C2 C1 . . 111.31(16) ?
N2 C2 H2A . . 109.4 ?
C1 C2 H2A . . 109.4 ?
N2 C2 H2B . . 109.4 ?
C1 C2 H2B . . 109.4 ?
H2A C2 H2B . . 108.0 ?
O2 C3 O1 . . 124.77(18) ?
O2 C3 C4 . . 118.09(17) ?
O1 C3 C4 . . 117.14(16) ?
N1 C4 C3 . . 109.71(15) ?
N1 C4 H4A . . 109.7 ?
C3 C4 H4A . . 109.7 ?
N1 C4 H4B . . 109.7 ?
C3 C4 H4B . . 109.7 ?
H4A C4 H4B . . 108.2 ?
O4 C5 O3 . . 124.92(19) ?
O4 C5 C6 . . 117.13(17) ?
O3 C5 C6 . . 117.91(17) ?
N1 C6 C5 . . 112.74(15) ?
N1 C6 H6A . . 109.0 ?
C5 C6 H6A . . 109.0 ?
N1 C6 H6B . . 109.0 ?
C5 C6 H6B . . 109.0 ?
H6A C6 H6B . . 107.8 ?
O6 C7 O5 . . 123.93(19) ?
O6 C7 C8 . . 119.19(18) ?
O5 C7 C8 . . 116.89(18) ?
N2 C8 C7 . . 109.75(15) ?
N2 C8 H8A . . 109.7 ?
C7 C8 H8A . . 109.7 ?
N2 C8 H8B . . 109.7 ?
C7 C8 H8B . . 109.7 ?
H8A C8 H8B . . 108.2 ?
O8 C9 O7 . . 124.40(17) ?
O8 C9 C10 . . 118.26(17) ?
O7 C9 C10 . . 117.33(16) ?
N2 C10 C9 . . 110.49(15) ?
N2 C10 H10A . . 109.6 ?
C9 C10 H10A . . 109.6 ?
N2 C10 H10B . . 109.6 ?
C9 C10 H10B . . 109.6 ?
H10A C10 H10B . . 108.1 ?

loop_
_geom_bond_atom_site_label_1
_geom_bond_atom_site_label_2
_geom_bond_site_symmetry_2
_geom_bond_distance
_geom_bond_publ_flag
Fe1 O5 . 2.1362(15) yes
Fe1 O7 . 2.1736(13) yes
Fe1 O3 . 2.2036(15) yes
Fe1 O1 . 2.2603(13) yes
Fe1 O9 . 2.2741(14) yes
Fe1 N1 . 2.3015(16) yes
Fe1 N2 . 2.3087(15) yes
O1 C3 . 1.267(2) ?
O2 C3 . 1.249(2) ?
O3 C5 . 1.263(2) ?
O4 C5 . 1.256(2) ?
O5 C7 . 1.265(2) ?
O6 C7 . 1.250(3) ?
O7 C9 . 1.272(2) ?
O8 C9 . 1.247(2) ?
O9 H1W . 0.8318 ?
O9 H2W . 0.8355 ?
O10 H3W . 0.8503 ?
O10 H4W . 0.8501 ?
O11 H5W . 0.8306 ?
O11 H6W . 0.8337 ?
O12 H7W . 0.8281 ?
O12 H8W . 0.8377 ?
N1 C6 . 1.472(3) ?
N1 C4 . 1.476(2) ?
N1 C1 . 1.480(2) ?
N2 C10 . 1.473(2) ?
N2 C8 . 1.474(3) ?
N2 C2 . 1.479(2) ?
N3 H3A . 0.8605 ?
N3 H3B . 0.8446 ?
N3 H3C . 0.8315 ?
N3 H3D . 0.8178 ?
N4 H4C . 0.8003 ?
N4 H4D . 0.8238 ?
N4 H4E . 0.8603 ?
N4 H4F . 0.9157 ?
C1 C2 . 1.509(3) ?
C1 H1A . 0.9700 ?
C1 H1B . 0.9700 ?
C2 H2A . 0.9700 ?
C2 H2B . 0.9700 ?
C3 C4 . 1.526(3) ?
C4 H4A . 0.9700 ?
C4 H4B . 0.9700 ?
C5 C6 . 1.519(3) ?
C6 H6A . 0.9700 ?
C6 H6B . 0.9700 ?
C7 C8 . 1.519(3) ?
C8 H8A . 0.9700 ?
C8 H8B . 0.9700 ?
C9 C10 . 1.524(3) ?
C10 H10A . 0.9700 ?
C10 H10B . 0.9700 ?

loop_
_geom_hbond_atom_site_label_D
_geom_hbond_atom_site_label_H
_geom_hbond_atom_site_label_A
_geom_hbond_site_symmetry_A
_geom_hbond_distance_DH
_geom_hbond_distance_HA
_geom_hbond_distance_DA
_geom_hbond_angle_DHA
N4 H4F O2 1_455 0.92 1.93 2.821(2) 165.5
N4 H4E O7 2_666 0.86 2.54 2.990(2) 114.0
N4 H4E O7 1_445 0.86 2.15 2.924(2) 149.1
N4 H4D O3 2_666 0.82 2.04 2.844(2) 166.8
N4 H4C O4 1_545 0.80 2.14 2.928(2) 170.6
N3 H3D O4 2_666 0.82 2.11 2.919(2) 172.0
N3 H3C O11 . 0.83 2.29 3.083(3) 158.7
N3 H3B O9 1_455 0.84 2.60 3.184(3) 127.1
N3 H3B O1 1_455 0.84 2.29 3.121(2) 166.7
N3 H3A O4 . 0.86 2.22 3.081(3) 174.1
O12 H8W O6 1_455 0.84 1.95 2.783(2) 170.2
O12 H7W O10 1_565 0.83 1.92 2.732(3) 166.6
O11 H6W O12 2_667 0.83 1.93 2.749(2) 168.9
O11 H5W O5 1_455 0.83 2.66 3.213(2) 125.3
O11 H5W O6 1_455 0.83 1.94 2.750(2) 165.1
O10 H4W O2 1_455 0.85 1.92 2.767(3) 179.4
O10 H3W O11 . 0.85 1.88 2.727(3) 178.9
O9 H2W O8 2_776 0.84 1.96 2.753(2) 158.7
O9 H1W O1 2_766 0.83 2.11 2.920(2) 165.9

loop_
_geom_torsion_atom_site_label_1
_geom_torsion_atom_site_label_2
_geom_torsion_atom_site_label_3
_geom_torsion_atom_site_label_4
_geom_torsion_site_symmetry_1
_geom_torsion_site_symmetry_2
_geom_torsion_site_symmetry_3
_geom_torsion_site_symmetry_4
_geom_torsion
_geom_torsion_publ_flag
O5 Fe1 O1 C3 . . . . 69.29(14) ?
O7 Fe1 O1 C3 . . . . 168.49(13) ?
O3 Fe1 O1 C3 . . . . -106.39(14) ?
O9 Fe1 O1 C3 . . . . 166.08(15) ?
N1 Fe1 O1 C3 . . . . -35.04(13) ?
N2 Fe1 O1 C3 . . . . 10.34(17) ?
O7 Fe1 O3 C5 . . . . -156.62(15) ?
O1 Fe1 O3 C5 . . . . 52.44(15) ?
O9 Fe1 O3 C5 . . . . 124.71(15) ?
N1 Fe1 O3 C5 . . . . -15.92(14) ?
N2 Fe1 O3 C5 . . . . -87.09(15) ?
O7 Fe1 O5 C7 . . . . 57.10(17) ?
O3 Fe1 O5 C7 . . . . -93.4(6) ?
O1 Fe1 O5 C7 . . . . -152.03(17) ?
O9 Fe1 O5 C7 . . . . 136.32(16) ?
N1 Fe1 O5 C7 . . . . -83.43(17) ?
N2 Fe1 O5 C7 . . . . -10.69(16) ?
O5 Fe1 O7 C9 . . . . -106.42(13) ?
O3 Fe1 O7 C9 . . . . 71.08(13) ?
O1 Fe1 O7 C9 . . . . 159.12(13) ?
O9 Fe1 O7 C9 . . . . 161.46(14) ?
N1 Fe1 O7 C9 . . . . 11.38(16) ?
N2 Fe1 O7 C9 . . . . -36.83(13) ?
O5 Fe1 N1 C6 . . . . -155.86(11) ?
O7 Fe1 N1 C6 . . . . 86.33(13) ?
O3 Fe1 N1 C6 . . . . 23.24(11) ?
O1 Fe1 N1 C6 . . . . -77.77(12) ?
O9 Fe1 N1 C6 . . . . -47.10(15) ?
N2 Fe1 N1 C6 . . . . 133.15(12) ?
O5 Fe1 N1 C4 . . . . -37.92(12) ?
O7 Fe1 N1 C4 . . . . -155.73(10) ?
O3 Fe1 N1 C4 . . . . 141.18(12) ?
O1 Fe1 N1 C4 . . . . 40.17(11) ?
O9 Fe1 N1 C4 . . . . 70.84(14) ?
N2 Fe1 N1 C4 . . . . -108.91(12) ?
O5 Fe1 N1 C1 . . . . 84.71(13) ?
O7 Fe1 N1 C1 . . . . -33.10(16) ?
O3 Fe1 N1 C1 . . . . -96.19(13) ?
O1 Fe1 N1 C1 . . . . 162.80(14) ?
O9 Fe1 N1 C1 . . . . -166.53(12) ?
N2 Fe1 N1 C1 . . . . 13.72(12) ?
O5 Fe1 N2 C10 . . . . 144.36(13) ?
O7 Fe1 N2 C10 . . . . 37.14(11) ?
O3 Fe1 N2 C10 . . . . -40.80(13) ?
O1 Fe1 N2 C10 . . . . -153.78(11) ?
O9 Fe1 N2 C10 . . . . 70.17(16) ?
N1 Fe1 N2 C10 . . . . -110.13(12) ?
O5 Fe1 N2 C8 . . . . 26.04(11) ?
O7 Fe1 N2 C8 . . . . -81.18(11) ?
O3 Fe1 N2 C8 . . . . -159.12(11) ?
O1 Fe1 N2 C8 . . . . 87.90(13) ?
O9 Fe1 N2 C8 . . . . -48.15(16) ?
N1 Fe1 N2 C8 . . . . 131.55(12) ?
O5 Fe1 N2 C2 . . . . -92.77(13) ?
O7 Fe1 N2 C2 . . . . 160.01(14) ?
O3 Fe1 N2 C2 . . . . 82.07(13) ?
O1 Fe1 N2 C2 . . . . -30.91(16) ?
O9 Fe1 N2 C2 . . . . -166.96(12) ?
N1 Fe1 N2 C2 . . . . 12.74(13) ?
C6 N1 C1 C2 . . . . -157.54(16) ?
C4 N1 C1 C2 . . . . 78.9(2) ?
Fe1 N1 C1 C2 . . . . -38.59(19) ?
C10 N2 C2 C1 . . . . 80.2(2) ?
C8 N2 C2 C1 . . . . -154.34(16) ?
Fe1 N2 C2 C1 . . . . -37.50(19) ?
N1 C1 C2 N2 . . . . 52.0(2) ?
Fe1 O1 C3 O2 . . . . -157.92(16) ?
Fe1 O1 C3 C4 . . . . 21.5(2) ?
C6 N1 C4 C3 . . . . 73.5(2) ?
C1 N1 C4 C3 . . . . -163.54(16) ?
Fe1 N1 C4 C3 . . . . -43.29(17) ?
O2 C3 C4 N1 . . . . -164.14(17) ?
O1 C3 C4 N1 . . . . 16.4(2) ?
Fe1 O3 C5 O4 . . . . -173.21(14) ?
Fe1 O3 C5 C6 . . . . 4.5(2) ?
C4 N1 C6 C5 . . . . -143.50(16) ?
C1 N1 C6 C5 . . . . 91.00(18) ?
Fe1 N1 C6 C5 . . . . -28.85(18) ?
O4 C5 C6 N1 . . . . -164.22(16) ?
O3 C5 C6 N1 . . . . 17.9(2) ?
Fe1 O5 C7 O6 . . . . 172.42(18) ?
Fe1 O5 C7 C8 . . . . -7.9(3) ?
C10 N2 C8 C7 . . . . -151.24(16) ?
C2 N2 C8 C7 . . . . 82.04(19) ?
Fe1 N2 C8 C7 . . . . -37.13(18) ?
O6 C7 C8 N2 . . . . -148.1(2) ?
O5 C7 C8 N2 . . . . 32.2(3) ?
Fe1 O7 C9 O8 . . . . -150.62(16) ?
Fe1 O7 C9 C10 . . . . 28.3(2) ?
C8 N2 C10 C9 . . . . 79.50(19) ?
C2 N2 C10 C9 . . . . -156.01(16) ?
Fe1 N2 C10 C9 . . . . -35.41(17) ?
O8 C9 C10 N2 . . . . -173.41(17) ?
O7 C9 C10 N2 . . . . 7.6(2) ?
